data_7017710
loop_
_publ_author_name
'Liu, Xiaolong'
'Chen, Wanzhi'

_publ_section_title
;
 Synthesis of ruthenium(II) complexes of tetradentate
 bis(N-pyridylimidazolylidenyl)methane and their reactivities towards N-
 donors.
;
_journal_issue 2
_journal_name_full 'Dalton transactions (Cambridge, England : 2003)'
_journal_page_first 599
_journal_page_last 608
_journal_paper_doi 10.1039/c1dt11356a
_journal_volume 41
_journal_year 2012
_chemical_formula_sum 'C40 H46.5 Cl2 F12 N7.5 P2 Ru2'
_chemical_formula_weight 1195.33
_chemical_name_systematic
;
?
;
_space_group_IT_number 2
_symmetry_cell_setting triclinic
_symmetry_space_group_name_Hall '-P 1'
_symmetry_space_group_name_H-M 'P -1'
_atom_sites_solution_hydrogens geom
_atom_sites_solution_primary direct
_atom_sites_solution_secondary difmap
_audit_creation_method SHELXL-97
_cell_angle_alpha 65.606(3)
_cell_angle_beta 87.553(3)
_cell_angle_gamma 84.694(3)
_cell_formula_units_Z 2
_cell_length_a 8.1071(3)
_cell_length_b 17.3056(6)
_cell_length_c 19.5857(6)
_cell_measurement_temperature 293(2)
_cell_volume 2491.78(16)
_computing_cell_refinement 'Bruker FRAMBO'
_computing_data_collection 'Bruker FRAMBO'
_computing_data_reduction 'Bruker SAINT'
_computing_molecular_graphics 'Bruker SHELXTL'
_computing_publication_material 'Bruker SHELXTL'
_computing_structure_refinement 'Bruker SHELXTL'
_computing_structure_solution 'Bruker SHELXTL'
_diffrn_ambient_temperature 293(2)
_diffrn_measured_fraction_theta_full 0.998
_diffrn_measured_fraction_theta_max 0.998
_diffrn_radiation_monochromator graphite
_diffrn_radiation_source 'fine-focus sealed tube'
_diffrn_radiation_type MoK\a
_diffrn_radiation_wavelength 0.71073
_diffrn_reflns_av_R_equivalents 0.0421
_diffrn_reflns_av_sigmaI/netI 0.0625
_diffrn_reflns_limit_h_max 9
_diffrn_reflns_limit_h_min -9
_diffrn_reflns_limit_k_max 20
_diffrn_reflns_limit_k_min -20
_diffrn_reflns_limit_l_max 23
_diffrn_reflns_limit_l_min -23
_diffrn_reflns_number 24608
_diffrn_reflns_theta_full 25.01
_diffrn_reflns_theta_max 25.01
_diffrn_reflns_theta_min 3.17
_exptl_absorpt_coefficient_mu 0.860
_exptl_absorpt_correction_T_max 0.8819
_exptl_absorpt_correction_T_min 0.6831
_exptl_absorpt_correction_type multi-scan
_exptl_absorpt_process_details sadabs
_exptl_crystal_colour yellow
_exptl_crystal_density_diffrn 1.593
_exptl_crystal_density_method 'not measured'
_exptl_crystal_description platelet
_exptl_crystal_F_000 1198
_exptl_crystal_size_max 0.48
_exptl_crystal_size_mid 0.29
_exptl_crystal_size_min 0.15
_refine_diff_density_max 0.893
_refine_diff_density_min -1.091
_refine_diff_density_rms 0.104
_refine_ls_extinction_method none
_refine_ls_goodness_of_fit_ref 1.015
_refine_ls_hydrogen_treatment constr
_refine_ls_matrix_type full
_refine_ls_number_parameters 597
_refine_ls_number_reflns 8775
_refine_ls_number_restraints 724
_refine_ls_restrained_S_all 1.066
_refine_ls_R_factor_all 0.0868
_refine_ls_R_factor_gt 0.0510
_refine_ls_shift/su_max 0.001
_refine_ls_shift/su_mean 0.000
_refine_ls_structure_factor_coef Fsqd
_refine_ls_weighting_details 'calc w=1/[\s^2^(Fo^2^)+(0.0844P)^2^+2.6138P] where P=(Fo^2^+2Fc^2^)/3'
_refine_ls_weighting_scheme calc
_refine_ls_wR_factor_gt 0.1353
_refine_ls_wR_factor_ref 0.1545
_reflns_number_gt 5870
_reflns_number_total 8775
_reflns_threshold_expression >2sigma(I)
_cod_data_source_file c1dt11356a.txt
_cod_data_source_block complex_2
_cod_original_cell_volume 2491.77(14)
_cod_original_sg_symbol_H-M P-1
_cod_original_formula_sum 'C40 H46.50 Cl2 F12 N7.50 P2 Ru2'
_cod_database_code 7017710

loop_
_symmetry_equiv_pos_as_xyz
'x, y, z'
'-x, -y, -z'

loop_
_atom_site_label
_atom_site_type_symbol
_atom_site_fract_x
_atom_site_fract_y
_atom_site_fract_z
_atom_site_U_iso_or_equiv
_atom_site_adp_type
_atom_site_occupancy
_atom_site_symmetry_multiplicity
_atom_site_calc_flag
_atom_site_refinement_flags
Ru1 Ru -0.07843(5) 0.48043(3) 0.28905(3) 0.03470(16) Uani 1 1 d .
Ru2 Ru 0.23964(6) 0.05946(3) 0.29500(3) 0.03862(17) Uani 1 1 d .
C1 C 0.1694(10) -0.1240(5) 0.3957(4) 0.0635(13) Uani 1 1 d U
H1 H 0.2701 -0.1386 0.3778 0.076 Uiso 1 1 calc R
C2 C 0.0786(10) -0.1872(5) 0.4442(4) 0.0659(14) Uani 1 1 d U
H2 H 0.1178 -0.2440 0.4594 0.079 Uiso 1 1 calc R
C3 C -0.0691(10) -0.1660(5) 0.4697(4) 0.0678(14) Uani 1 1 d U
H3 H -0.1345 -0.2087 0.5003 0.081 Uiso 1 1 calc R
C4 C -0.1233(9) -0.0818(5) 0.4506(4) 0.0608(12) Uani 1 1 d U
H4 H -0.2232 -0.0664 0.4687 0.073 Uiso 1 1 calc R
C5 C -0.0235(9) -0.0220(4) 0.4039(4) 0.0535(11) Uani 1 1 d U
C6 C 0.0488(8) 0.1188(4) 0.3304(4) 0.0505(10) Uani 1 1 d U
C7 C -0.1750(8) 0.1107(4) 0.4065(4) 0.0530(12) Uani 1 1 d U
H7 H -0.2584 0.0885 0.4414 0.064 Uiso 1 1 calc R
C8 C -0.1446(8) 0.1921(4) 0.3707(4) 0.0519(12) Uani 1 1 d U
H8 H -0.2041 0.2379 0.3760 0.062 Uiso 1 1 calc R
C9 C 0.0600(8) 0.2757(4) 0.2747(4) 0.0498(10) Uani 1 1 d U
H9A H 0.1349 0.2646 0.2392 0.060 Uiso 1 1 calc R
H9B H -0.0287 0.3167 0.2465 0.060 Uiso 1 1 calc R
C10 C 0.2928(8) 0.2722(4) 0.3555(4) 0.0462(11) Uani 1 1 d U
H10 H 0.3466 0.2208 0.3591 0.055 Uiso 1 1 calc R
C11 C 0.3411(8) 0.3211(4) 0.3873(4) 0.0458(11) Uani 1 1 d U
H11 H 0.4335 0.3109 0.4173 0.055 Uiso 1 1 calc R
C12 C 0.1049(7) 0.3855(4) 0.3210(4) 0.0425(10) Uani 1 1 d U
C13 C 0.1991(7) 0.4569(4) 0.3900(4) 0.0422(10) Uani 1 1 d U
C14 C 0.3085(8) 0.4699(4) 0.4363(4) 0.0480(11) Uani 1 1 d U
H14 H 0.4077 0.4362 0.4514 0.058 Uiso 1 1 calc R
C15 C 0.2650(8) 0.5335(4) 0.4586(4) 0.0538(12) Uani 1 1 d U
H15 H 0.3356 0.5446 0.4891 0.065 Uiso 1 1 calc R
C16 C 0.1180(8) 0.5813(4) 0.4364(4) 0.0505(12) Uani 1 1 d U
H16 H 0.0882 0.6247 0.4520 0.061 Uiso 1 1 calc R
C17 C 0.0135(8) 0.5652(4) 0.3910(4) 0.0488(11) Uani 1 1 d U
H17 H -0.0877 0.5973 0.3768 0.059 Uiso 1 1 calc R
C18 C -0.0402(8) 0.6085(4) 0.2014(4) 0.0527(11) Uani 1 1 d U
C19 C 0.0000(8) 0.5469(4) 0.1724(4) 0.0514(11) Uani 1 1 d U
H19 H 0.1039 0.5441 0.1510 0.062 Uiso 1 1 calc R
C20 C -0.1149(8) 0.4896(4) 0.1753(4) 0.0502(11) Uani 1 1 d U
H20 H -0.0856 0.4500 0.1553 0.060 Uiso 1 1 calc R
C21 C -0.2720(8) 0.4903(4) 0.2075(4) 0.0544(12) Uani 1 1 d U
C22 C -0.3124(9) 0.5535(4) 0.2356(4) 0.0556(12) Uani 1 1 d U
H22 H -0.4156 0.5556 0.2577 0.067 Uiso 1 1 calc R
C23 C -0.2014(8) 0.6123(4) 0.2311(4) 0.0560(11) Uani 1 1 d U
H23 H -0.2337 0.6546 0.2477 0.067 Uiso 1 1 calc R
C24 C -0.3926(10) 0.4266(5) 0.2145(5) 0.076(2) Uani 1 1 d U
H24A H -0.3445 0.3884 0.1936 0.114 Uiso 1 1 calc R
H24B H -0.4923 0.4558 0.1880 0.114 Uiso 1 1 calc R
H24C H -0.4182 0.3949 0.2665 0.114 Uiso 1 1 calc R
C25 C 0.0791(9) 0.6723(4) 0.1996(4) 0.0599(13) Uani 1 1 d U
H25 H 0.0559 0.6833 0.2445 0.072 Uiso 1 1 calc R
C26 C 0.2566(10) 0.6431(5) 0.2021(5) 0.078(2) Uani 1 1 d U
H26A H 0.2762 0.5886 0.2433 0.117 Uiso 1 1 calc R
H26B H 0.3212 0.6835 0.2084 0.117 Uiso 1 1 calc R
H26C H 0.2880 0.6383 0.1561 0.117 Uiso 1 1 calc R
C27 C 0.0380(11) 0.7556(5) 0.1327(5) 0.085(2) Uani 1 1 d U
H27A H 0.1083 0.7973 0.1325 0.127 Uiso 1 1 calc R
H27B H -0.0757 0.7750 0.1358 0.127 Uiso 1 1 calc R
H27C H 0.0553 0.7472 0.0874 0.127 Uiso 1 1 calc R
C28 C 0.6242(11) 0.1275(7) 0.2492(5) 0.098(2) Uani 1 1 d U
H28A H 0.6565 0.0871 0.2986 0.148 Uiso 1 1 calc R
H28B H 0.6026 0.1830 0.2491 0.148 Uiso 1 1 calc R
H28C H 0.7118 0.1286 0.2143 0.148 Uiso 1 1 calc R
C29 C 0.4680(10) 0.1016(6) 0.2264(4) 0.0686(14) Uani 1 1 d U
C30 C 0.4551(10) 0.0164(5) 0.2420(4) 0.0710(14) Uani 1 1 d U
H30 H 0.5437 -0.0232 0.2644 0.085 Uiso 1 1 calc R
C31 C 0.3146(10) -0.0108(5) 0.2251(4) 0.0697(12) Uani 1 1 d U
H31 H 0.3099 -0.0682 0.2362 0.084 Uiso 1 1 calc R
C32 C 0.1767(10) 0.0472(6) 0.1911(4) 0.0689(12) Uani 1 1 d U
C33 C 0.1927(10) 0.1315(5) 0.1768(4) 0.0701(12) Uani 1 1 d U
H33 H 0.1040 0.1716 0.1559 0.084 Uiso 1 1 calc R
C34 C 0.3391(10) 0.1584(5) 0.1928(4) 0.0666(12) Uani 1 1 d U
H34 H 0.3473 0.2160 0.1802 0.080 Uiso 1 1 calc R
C35 C 0.0191(12) 0.0247(6) 0.1668(5) 0.0854(16) Uani 1 1 d U
H35 H -0.0641 0.0717 0.1615 0.103 Uiso 1 1 calc R
C36 C 0.0486(13) 0.0291(7) 0.0880(5) 0.105(2) Uani 1 1 d U
H36A H 0.1251 -0.0175 0.0900 0.158 Uiso 1 1 calc R
H36B H 0.0937 0.0819 0.0569 0.158 Uiso 1 1 calc R
H36C H -0.0545 0.0258 0.0674 0.158 Uiso 1 1 calc R
C37 C -0.0513(13) -0.0482(7) 0.2137(6) 0.102(2) Uani 1 1 d U
H37A H 0.0294 -0.0961 0.2260 0.153 Uiso 1 1 calc R
H37B H -0.1435 -0.0566 0.1890 0.153 Uiso 1 1 calc R
H37C H -0.0891 -0.0428 0.2588 0.153 Uiso 1 1 calc R
C38 C 0.2831(10) 0.4002(5) 0.0791(6) 0.071(2) Uani 1 1 d U
C39 C 0.3138(12) 0.4079(7) 0.0032(5) 0.094(3) Uani 1 1 d U
H39A H 0.4184 0.4311 -0.0140 0.141 Uiso 1 1 calc R
H39B H 0.2272 0.4449 -0.0289 0.141 Uiso 1 1 calc R
H39C H 0.3160 0.3527 0.0024 0.141 Uiso 1 1 calc R
C40 C 0.516(4) 0.857(2) 0.034(2) 0.210(13) Uiso 0.50 1 d PDU
H40A H 0.4490 0.8622 -0.0071 0.314 Uiso 0.50 1 calc PR
H40B H 0.4650 0.8227 0.0804 0.314 Uiso 0.50 1 calc PR
H40C H 0.6241 0.8317 0.0302 0.314 Uiso 0.50 1 calc PR
C41 C 0.531(5) 0.942(2) 0.031(3) 0.221(14) Uiso 0.50 1 d PDU
Cl1 Cl 0.3850(2) 0.04933(11) 0.40329(10) 0.0510(4) Uani 1 1 d .
Cl2 Cl -0.23043(19) 0.38711(10) 0.39430(9) 0.0471(4) Uani 1 1 d .
F1 F 0.7671(15) 0.2306(5) 0.0710(5) 0.210(5) Uani 1 1 d .
F2 F 0.8875(8) 0.2826(5) 0.1374(3) 0.127(2) Uani 1 1 d .
F3 F 0.8832(14) 0.4044(5) 0.0417(6) 0.204(4) Uani 1 1 d .
F4 F 0.7400(9) 0.3562(5) -0.0237(3) 0.148(3) Uani 1 1 d .
F5 F 0.6538(8) 0.3433(8) 0.0856(4) 0.222(5) Uani 1 1 d .
F6 F 0.9850(9) 0.2948(6) 0.0262(4) 0.159(3) Uani 1 1 d .
F7 F 0.5977(8) 0.8307(3) 0.3656(4) 0.120(2) Uani 1 1 d .
F8 F 0.7214(10) 0.7607(4) 0.3018(5) 0.163(3) Uani 1 1 d .
F9 F 0.5906(7) 0.6471(3) 0.3686(3) 0.0993(17) Uani 1 1 d .
F10 F 0.4726(7) 0.7120(4) 0.4375(3) 0.1128(19) Uani 1 1 d .
F11 F 0.4398(9) 0.7718(4) 0.3162(4) 0.143(3) Uani 1 1 d .
F12 F 0.7476(7) 0.7040(4) 0.4234(4) 0.128(2) Uani 1 1 d .
N1 N 0.1162(6) -0.0403(3) 0.3732(3) 0.0445(13) Uani 1 1 d .
N2 N -0.0566(6) 0.0662(3) 0.3808(3) 0.0428(12) Uani 1 1 d .
N3 N -0.0096(6) 0.1967(3) 0.3243(3) 0.0414(12) Uani 1 1 d .
N4 N 0.1482(6) 0.3113(3) 0.3159(3) 0.0370(11) Uani 1 1 d .
N5 N 0.2228(5) 0.3913(3) 0.3659(3) 0.0326(11) Uani 1 1 d .
N6 N 0.0563(5) 0.5035(3) 0.3669(3) 0.0351(11) Uani 1 1 d .
N7 N 0.2602(9) 0.3926(5) 0.1390(5) 0.086(2) Uani 1 1 d .
N8 N 0.529(6) 1.014(3) 0.029(3) 0.32(2) Uiso 0.50 1 d PD
P1 P 0.8134(3) 0.31902(17) 0.05598(14) 0.0782(7) Uani 1 1 d .
P2 P 0.5937(3) 0.73829(13) 0.36709(14) 0.0731(6) Uani 1 1 d .

loop_
_atom_site_aniso_label
_atom_site_aniso_U_11
_atom_site_aniso_U_22
_atom_site_aniso_U_33
_atom_site_aniso_U_23
_atom_site_aniso_U_13
_atom_site_aniso_U_12
Ru1 0.0381(3) 0.0348(3) 0.0339(3) -0.0177(2) -0.0031(2) 0.00281(19)
Ru2 0.0449(3) 0.0321(3) 0.0389(3) -0.0158(2) 0.0073(2) -0.0010(2)
C1 0.080(2) 0.054(2) 0.059(2) -0.027(2) 0.017(2) -0.013(2)
C2 0.086(3) 0.051(3) 0.062(3) -0.024(2) 0.014(2) -0.016(2)
C3 0.084(3) 0.055(3) 0.064(3) -0.022(2) 0.016(2) -0.021(2)
C4 0.072(2) 0.055(2) 0.059(2) -0.027(2) 0.016(2) -0.017(2)
C5 0.067(2) 0.049(2) 0.055(2) -0.0311(18) 0.0120(19) -0.0147(18)
C6 0.0607(19) 0.0528(18) 0.0500(19) -0.0329(16) 0.0071(17) -0.0091(17)
C7 0.058(2) 0.053(2) 0.057(2) -0.033(2) 0.012(2) -0.009(2)
C8 0.057(2) 0.053(2) 0.058(2) -0.036(2) 0.007(2) -0.004(2)
C9 0.0592(18) 0.0487(18) 0.0499(18) -0.0291(16) 0.0021(17) -0.0042(16)
C10 0.050(2) 0.042(2) 0.050(2) -0.0226(19) 0.002(2) -0.0004(19)
C11 0.047(2) 0.041(2) 0.050(2) -0.0206(19) 0.000(2) -0.0012(19)
C12 0.0474(18) 0.0424(18) 0.0440(18) -0.0242(16) -0.0017(16) -0.0013(16)
C13 0.050(2) 0.0393(19) 0.047(2) -0.0262(17) -0.0015(18) -0.0048(17)
C14 0.054(2) 0.044(2) 0.052(2) -0.0253(18) -0.0060(19) -0.0047(18)
C15 0.062(2) 0.051(2) 0.056(2) -0.028(2) -0.009(2) -0.006(2)
C16 0.062(2) 0.046(2) 0.053(2) -0.030(2) -0.006(2) -0.004(2)
C17 0.060(2) 0.044(2) 0.050(2) -0.0270(17) -0.0052(18) -0.0019(18)
C18 0.0598(19) 0.0495(19) 0.048(2) -0.0200(17) -0.0061(18) 0.0010(17)
C19 0.058(2) 0.051(2) 0.046(2) -0.0213(18) -0.0055(18) 0.0029(18)
C20 0.059(2) 0.050(2) 0.044(2) -0.0235(17) -0.0054(18) 0.0031(18)
C21 0.057(2) 0.056(2) 0.050(2) -0.0206(19) -0.0105(19) -0.0025(19)
C22 0.056(2) 0.061(2) 0.047(2) -0.020(2) -0.006(2) 0.006(2)
C23 0.062(2) 0.052(2) 0.051(2) -0.0192(18) -0.0065(19) 0.0065(18)
C24 0.069(4) 0.088(4) 0.067(4) -0.024(4) -0.016(3) -0.018(3)
C25 0.070(2) 0.051(2) 0.055(2) -0.019(2) -0.004(2) -0.002(2)
C26 0.081(4) 0.066(4) 0.074(4) -0.012(3) -0.006(3) -0.019(3)
C27 0.098(4) 0.059(4) 0.078(4) -0.010(3) 0.000(4) -0.004(3)
C28 0.091(4) 0.114(5) 0.077(4) -0.024(4) 0.018(4) -0.027(4)
C29 0.074(3) 0.081(3) 0.052(2) -0.029(2) 0.019(2) -0.013(2)
C30 0.077(3) 0.079(3) 0.053(2) -0.026(2) 0.021(2) 0.003(2)
C31 0.087(2) 0.074(2) 0.054(2) -0.0339(19) 0.020(2) -0.007(2)
C32 0.079(2) 0.081(2) 0.053(2) -0.034(2) 0.012(2) -0.011(2)
C33 0.079(2) 0.077(2) 0.053(2) -0.0280(19) 0.0130(19) -0.0002(19)
C34 0.080(2) 0.068(2) 0.053(2) -0.0277(19) 0.017(2) -0.008(2)
C35 0.098(3) 0.096(3) 0.063(3) -0.033(3) 0.008(3) -0.014(3)
C36 0.118(4) 0.121(4) 0.074(4) -0.037(4) 0.005(4) -0.021(4)
C37 0.115(4) 0.108(4) 0.080(4) -0.032(3) 0.003(4) -0.027(4)
C38 0.067(5) 0.069(5) 0.067(5) -0.017(5) -0.010(4) -0.003(4)
C39 0.091(6) 0.105(6) 0.069(6) -0.020(5) -0.014(5) 0.002(5)
Cl1 0.0545(9) 0.0513(10) 0.0474(10) -0.0213(8) 0.0003(8) -0.0003(7)
Cl2 0.0530(9) 0.0475(9) 0.0456(10) -0.0240(8) 0.0065(7) -0.0069(7)
F1 0.367(14) 0.151(7) 0.138(7) -0.061(6) -0.001(8) -0.136(8)
F2 0.133(5) 0.173(6) 0.091(4) -0.075(4) -0.046(4) 0.038(4)
F3 0.276(11) 0.115(6) 0.231(10) -0.073(7) -0.035(9) -0.038(7)
F4 0.146(6) 0.205(8) 0.073(4) -0.041(5) -0.023(4) 0.019(5)
F5 0.097(5) 0.461(16) 0.128(6) -0.166(9) -0.033(4) 0.110(7)
F6 0.120(5) 0.225(9) 0.153(7) -0.103(6) 0.027(5) 0.000(5)
F7 0.146(5) 0.054(3) 0.157(6) -0.048(4) 0.011(4) 0.017(3)
F8 0.208(7) 0.099(5) 0.187(7) -0.070(5) 0.128(6) -0.045(5)
F9 0.107(4) 0.065(3) 0.137(5) -0.055(3) 0.022(3) -0.001(3)
F10 0.121(4) 0.100(4) 0.108(4) -0.041(4) 0.044(4) 0.005(3)
F11 0.168(6) 0.113(5) 0.150(6) -0.061(5) -0.065(5) 0.051(4)
F12 0.109(4) 0.082(4) 0.194(7) -0.058(4) -0.038(4) 0.016(3)
N1 0.054(3) 0.031(3) 0.047(3) -0.015(3) 0.006(3) -0.005(2)
N2 0.038(3) 0.046(3) 0.053(3) -0.029(3) 0.011(2) -0.007(2)
N3 0.043(3) 0.041(3) 0.051(3) -0.030(3) -0.002(2) 0.001(2)
N4 0.039(3) 0.035(3) 0.040(3) -0.020(2) 0.000(2) 0.001(2)
N5 0.034(2) 0.030(3) 0.035(3) -0.015(2) -0.004(2) 0.0026(19)
N6 0.038(3) 0.033(3) 0.038(3) -0.017(2) -0.001(2) -0.001(2)
N7 0.076(5) 0.102(6) 0.079(6) -0.032(5) 0.001(4) -0.018(4)
P1 0.0856(16) 0.0884(18) 0.0664(16) -0.0377(14) -0.0073(12) -0.0034(13)
P2 0.0800(15) 0.0465(12) 0.0841(17) -0.0234(11) 0.0164(13) 0.0125(10)

loop_
_atom_type_symbol
_atom_type_description
_atom_type_scat_dispersion_real
_atom_type_scat_dispersion_imag
_atom_type_scat_source
C C 0.0033 0.0016 'International Tables Vol C Tables 4.2.6.8 and 6.1.1.4'
H H 0.0000 0.0000 'International Tables Vol C Tables 4.2.6.8 and 6.1.1.4'
N N 0.0061 0.0033 'International Tables Vol C Tables 4.2.6.8 and 6.1.1.4'
Ru Ru -1.2594 0.8363 'International Tables Vol C Tables 4.2.6.8 and 6.1.1.4'
P P 0.1023 0.0942 'International Tables Vol C Tables 4.2.6.8 and 6.1.1.4'
F F 0.0171 0.0103 'International Tables Vol C Tables 4.2.6.8 and 6.1.1.4'
Cl Cl 0.1484 0.1585 'International Tables Vol C Tables 4.2.6.8 and 6.1.1.4'

loop_
_geom_angle_atom_site_label_1
_geom_angle_atom_site_label_2
_geom_angle_atom_site_label_3
_geom_angle
_geom_angle_site_symmetry_1
_geom_angle_site_symmetry_3
C12 Ru1 N6 76.3(2) . .
C12 Ru1 C19 97.7(3) . .
N6 Ru1 C19 114.5(2) . .
C12 Ru1 C20 98.1(2) . .
N6 Ru1 C20 151.2(2) . .
C19 Ru1 C20 37.4(2) . .
C12 Ru1 C18 121.9(3) . .
N6 Ru1 C18 91.3(2) . .
C19 Ru1 C18 37.4(2) . .
C20 Ru1 C18 67.4(2) . .
C12 Ru1 C22 158.5(2) . .
N6 Ru1 C22 124.7(2) . .
C19 Ru1 C22 78.4(3) . .
C20 Ru1 C22 65.9(3) . .
C18 Ru1 C22 66.9(3) . .
C12 Ru1 C21 121.6(3) . .
N6 Ru1 C21 162.0(2) . .
C19 Ru1 C21 67.3(3) . .
C20 Ru1 C21 36.8(2) . .
C18 Ru1 C21 80.3(2) . .
C22 Ru1 C21 37.3(2) . .
C12 Ru1 C23 158.6(3) . .
N6 Ru1 C23 97.1(2) . .
C19 Ru1 C23 66.1(3) . .
C20 Ru1 C23 77.8(3) . .
C18 Ru1 C23 37.0(2) . .
C22 Ru1 C23 36.4(2) . .
C21 Ru1 C23 66.7(3) . .
C12 Ru1 Cl2 85.77(18) . .
N6 Ru1 Cl2 86.81(13) . .
C19 Ru1 Cl2 158.62(18) . .
C20 Ru1 Cl2 121.32(18) . .
C18 Ru1 Cl2 150.96(19) . .
C22 Ru1 Cl2 90.64(19) . .
C21 Ru1 Cl2 92.83(19) . .
C23 Ru1 Cl2 114.53(19) . .
C6 Ru2 N1 76.1(2) . .
C6 Ru2 C33 95.7(3) . .
N1 Ru2 C33 129.5(3) . .
C6 Ru2 C34 106.1(3) . .
N1 Ru2 C34 166.4(3) . .
C33 Ru2 C34 37.5(3) . .
C6 Ru2 C31 146.0(3) . .
N1 Ru2 C31 93.6(3) . .
C33 Ru2 C31 65.8(3) . .
C34 Ru2 C31 77.1(3) . .
C6 Ru2 C32 111.6(3) . .
N1 Ru2 C32 99.6(3) . .
C33 Ru2 C32 36.9(3) . .
C34 Ru2 C32 67.0(3) . .
C31 Ru2 C32 37.3(3) . .
C6 Ru2 C30 170.4(3) . .
N1 Ru2 C30 113.4(3) . .
C33 Ru2 C30 77.2(3) . .
C34 Ru2 C30 64.3(3) . .
C31 Ru2 C30 36.1(3) . .
C32 Ru2 C30 66.4(3) . .
C6 Ru2 C29 134.7(3) . .
N1 Ru2 C29 147.8(3) . .
C33 Ru2 C29 66.1(3) . .
C34 Ru2 C29 35.4(3) . .
C31 Ru2 C29 65.7(3) . .
C32 Ru2 C29 79.1(3) . .
C30 Ru2 C29 36.4(3) . .
C6 Ru2 Cl1 85.93(19) . .
N1 Ru2 Cl1 83.54(15) . .
C33 Ru2 Cl1 146.4(2) . .
C34 Ru2 Cl1 109.9(2) . .
C31 Ru2 Cl1 125.6(2) . .
C32 Ru2 Cl1 162.4(2) . .
C30 Ru2 Cl1 96.4(2) . .
C29 Ru2 Cl1 89.1(2) . .
N1 C1 C2 121.7(7) . .
C3 C2 C1 119.2(7) . .
C2 C3 C4 120.6(7) . .
C5 C4 C3 116.9(7) . .
N1 C5 C4 124.0(6) . .
N1 C5 N2 111.4(5) . .
C4 C5 N2 124.5(6) . .
N3 C6 N2 103.5(5) . .
N3 C6 Ru2 141.0(5) . .
N2 C6 Ru2 115.4(5) . .
C8 C7 N2 105.5(6) . .
C7 C8 N3 108.0(6) . .
N4 C9 N3 111.9(5) . .
C11 C10 N4 108.2(6) . .
C10 C11 N5 105.3(6) . .
N4 C12 N5 104.4(5) . .
N4 C12 Ru1 140.1(4) . .
N5 C12 Ru1 115.4(4) . .
N6 C13 C14 123.4(6) . .
N6 C13 N5 112.6(5) . .
C14 C13 N5 123.9(6) . .
C15 C14 C13 117.4(6) . .
C14 C15 C16 120.1(6) . .
C15 C16 C17 120.1(6) . .
N6 C17 C16 120.6(6) . .
C19 C18 C23 117.7(6) . .
C19 C18 C25 123.1(6) . .
C23 C18 C25 119.2(6) . .
C19 C18 Ru1 70.4(4) . .
C23 C18 Ru1 72.7(4) . .
C25 C18 Ru1 129.7(5) . .
C20 C19 C18 120.7(6) . .
C20 C19 Ru1 71.7(4) . .
C18 C19 Ru1 72.2(4) . .
C21 C20 C19 122.0(6) . .
C21 C20 Ru1 73.0(4) . .
C19 C20 Ru1 71.0(4) . .
C20 C21 C22 116.8(6) . .
C20 C21 C24 122.5(7) . .
C22 C21 C24 120.6(7) . .
C20 C21 Ru1 70.2(4) . .
C22 C21 Ru1 70.9(4) . .
C24 C21 Ru1 128.0(5) . .
C23 C22 C21 121.8(7) . .
C23 C22 Ru1 72.7(4) . .
C21 C22 Ru1 71.9(4) . .
C22 C23 C18 120.8(7) . .
C22 C23 Ru1 70.9(4) . .
C18 C23 Ru1 70.3(4) . .
C26 C25 C27 112.1(7) . .
C26 C25 C18 115.4(6) . .
C27 C25 C18 108.6(6) . .
C34 C29 C30 118.5(8) . .
C34 C29 C28 122.3(8) . .
C30 C29 C28 119.2(8) . .
C34 C29 Ru2 71.2(5) . .
C30 C29 Ru2 71.3(4) . .
C28 C29 Ru2 127.6(6) . .
C31 C30 C29 121.5(8) . .
C31 C30 Ru2 71.5(4) . .
C29 C30 Ru2 72.4(5) . .
C30 C31 C32 121.1(8) . .
C30 C31 Ru2 72.3(5) . .
C32 C31 Ru2 71.5(5) . .
C33 C32 C31 116.0(8) . .
C33 C32 C35 118.6(8) . .
C31 C32 C35 125.4(8) . .
C33 C32 Ru2 69.4(5) . .
C31 C32 Ru2 71.2(5) . .
C35 C32 Ru2 131.6(5) . .
C32 C33 C34 122.0(8) . .
C32 C33 Ru2 73.7(5) . .
C34 C33 Ru2 73.1(5) . .
C29 C34 C33 120.7(8) . .
C29 C34 Ru2 73.4(5) . .
C33 C34 Ru2 69.4(5) . .
C37 C35 C32 119.1(9) . .
C37 C35 C36 112.5(9) . .
C32 C35 C36 107.5(7) . .
N7 C38 C39 178.7(11) . .
N8 C41 N8 76(5) 2_675 .
N8 C41 C40 101(5) 2_675 .
N8 C41 C40 175(5) . .
N8 C41 C41 39(3) 2_675 2_675
N8 C41 C41 38(3) . 2_675
C40 C41 C41 139(6) . 2_675
C5 N1 C1 117.2(6) . .
C5 N1 Ru2 118.7(4) . .
C1 N1 Ru2 124.1(5) . .
C6 N2 C7 111.8(5) . .
C6 N2 C5 118.2(5) . .
C7 N2 C5 129.7(5) . .
C6 N3 C8 111.1(5) . .
C6 N3 C9 124.5(5) . .
C8 N3 C9 124.5(5) . .
C12 N4 C10 110.9(5) . .
C12 N4 C9 125.7(5) . .
C10 N4 C9 123.5(5) . .
C12 N5 C13 117.9(5) . .
C12 N5 C11 111.3(5) . .
C13 N5 C11 130.3(5) . .
C13 N6 C17 118.3(5) . .
C13 N6 Ru1 116.8(4) . .
C17 N6 Ru1 124.7(4) . .
C41 N8 C41 104(5) 2_675 .
C41 N8 N8 52(3) 2_675 2_675
C41 N8 N8 51(3) . 2_675
F5 P1 F1 94.0(7) . .
F5 P1 F3 92.3(7) . .
F1 P1 F3 172.9(7) . .
F5 P1 F4 90.2(4) . .
F1 P1 F4 91.9(5) . .
F3 P1 F4 91.3(5) . .
F5 P1 F6 178.1(5) . .
F1 P1 F6 87.4(6) . .
F3 P1 F6 86.2(5) . .
F4 P1 F6 91.0(4) . .
F5 P1 F2 89.2(4) . .
F1 P1 F2 89.0(4) . .
F3 P1 F2 87.9(5) . .
F4 P1 F2 179.0(4) . .
F6 P1 F2 89.5(4) . .
F11 P2 F8 95.3(5) . .
F11 P2 F9 91.8(3) . .
F8 P2 F9 89.7(3) . .
F11 P2 F10 88.3(4) . .
F8 P2 F10 176.3(5) . .
F9 P2 F10 89.5(3) . .
F11 P2 F7 88.4(4) . .
F8 P2 F7 90.2(4) . .
F9 P2 F7 179.7(4) . .
F10 P2 F7 90.6(3) . .
F11 P2 F12 177.0(4) . .
F8 P2 F12 87.5(4) . .
F9 P2 F12 89.3(3) . .
F10 P2 F12 88.9(4) . .
F7 P2 F12 90.5(3) . .

loop_
_geom_bond_atom_site_label_1
_geom_bond_atom_site_label_2
_geom_bond_distance
_geom_bond_site_symmetry_2
Ru1 C12 2.020(6) .
Ru1 N6 2.098(4) .
Ru1 C19 2.188(7) .
Ru1 C20 2.197(7) .
Ru1 C18 2.212(7) .
Ru1 C22 2.219(7) .
Ru1 C21 2.233(6) .
Ru1 C23 2.242(7) .
Ru1 Cl2 2.4035(16) .
Ru2 C6 2.032(7) .
Ru2 N1 2.081(5) .
Ru2 C33 2.160(8) .
Ru2 C34 2.208(8) .
Ru2 C31 2.210(8) .
Ru2 C32 2.215(8) .
Ru2 C30 2.220(7) .
Ru2 C29 2.235(7) .
Ru2 Cl1 2.4054(17) .
C1 N1 1.361(9) .
C1 C2 1.367(10) .
C2 C3 1.355(10) .
C3 C4 1.379(10) .
C4 C5 1.369(9) .
C5 N1 1.333(8) .
C5 N2 1.404(8) .
C6 N3 1.345(8) .
C6 N2 1.366(8) .
C7 C8 1.331(9) .
C7 N2 1.382(8) .
C8 N3 1.379(8) .
C9 N4 1.443(7) .
C9 N3 1.459(8) .
C10 C11 1.333(8) .
C10 N4 1.390(8) .
C11 N5 1.403(7) .
C12 N4 1.342(7) .
C12 N5 1.364(7) .
C13 N6 1.329(7) .
C13 C14 1.390(8) .
C13 N5 1.395(7) .
C14 C15 1.357(9) .
C15 C16 1.362(9) .
C16 C17 1.378(9) .
C17 N6 1.348(7) .
C18 C19 1.410(9) .
C18 C23 1.414(9) .
C18 C25 1.522(9) .
C19 C20 1.404(9) .
C20 C21 1.398(9) .
C21 C22 1.423(10) .
C21 C24 1.501(9) .
C22 C23 1.393(9) .
C25 C26 1.476(10) .
C25 C27 1.515(10) .
C28 C29 1.524(11) .
C29 C34 1.351(11) .
C29 C30 1.390(11) .
C30 C31 1.374(11) .
C31 C32 1.415(11) .
C32 C33 1.384(11) .
C32 C35 1.520(11) .
C33 C34 1.407(11) .
C35 C37 1.376(12) .
C35 C36 1.524(12) .
C38 N7 1.133(11) .
C38 C39 1.449(13) .
C40 C41 1.460(9) .
C41 N8 1.20(5) 2_675
C41 N8 1.220(9) .
C41 C41 1.90(8) 2_675
F1 P1 1.514(7) .
F2 P1 1.575(6) .
F3 P1 1.543(8) .
F4 P1 1.544(6) .
F5 P1 1.492(6) .
F6 P1 1.574(7) .
F7 P2 1.590(5) .
F8 P2 1.552(6) .
F9 P2 1.569(5) .
F10 P2 1.587(6) .
F11 P2 1.543(7) .
F12 P2 1.602(6) .
N8 C41 1.20(5) 2_675
N8 N8 1.50(9) 2_675
